data_1562760
loop_
_publ_author_name
'Malingowski, Andrew C.'
'Kim, Moosung'
'Liu, Jue'
'Wu, Liusuo'
'Aronson, Meigan C.'
'Khalifah, Peter G.'

_publ_section_title
;
 Factors governing Yb magnetism in Yb0.95PtIn2 and other MgCuAl2-type
 structures
;
_journal_name_full 'Journal of Solid State Chemistry'
_journal_page_first 308
_journal_page_last 315
_journal_paper_doi 10.1016/j.jssc.2012.04.007
_journal_volume 198
_journal_year 2013
_chemical_formula_moiety 'In2 Pt Yb0.95'
_chemical_formula_sum 'In2 Pt Yb0.95'
_chemical_formula_weight 589.12
_chemical_name_systematic
;
 Yb0.95PtIn2
;
_space_group_IT_number 63
_space_group_name_Hall '-C 2c 2'
_space_group_name_H-M_alt 'C m c m'
_symmetry_cell_setting orthorhombic
_symmetry_space_group_name_Hall '-C 2c 2'
_symmetry_space_group_name_H-M 'C m c m'
_atom_sites_solution_primary direct
_atom_sites_solution_secondary difmap
_cell_angle_alpha 90
_cell_angle_beta 90
_cell_angle_gamma 90
_cell_formula_units_Z 4
_cell_length_a 4.34100(10)
_cell_length_b 10.3230(2)
_cell_length_c 7.85100(19)
_cell_measurement_reflns_used 3543
_cell_measurement_temperature 293(2)
_cell_measurement_theta_max 37.8591
_cell_measurement_theta_min 3.94
_cell_volume 351.820(14)
_computing_cell_refinement
;
        CrysAlisPro, Oxford Diffraction Ltd.,
        Version 1.171.34.40 (release 27-08-2010 CrysAlis171 .NET)
        (compiled Aug 27 2010,11:50:40)
;
_computing_data_collection
;
        CrysAlisPro, Oxford Diffraction Ltd.,
        Version 1.171.34.40 (release 27-08-2010 CrysAlis171 .NET)
        (compiled Aug 27 2010,11:50:40)
;
_computing_data_reduction
;
        CrysAlisPro, Oxford Diffraction Ltd.,
        Version 1.171.34.40 (release 27-08-2010 CrysAlis171 .NET)
        (compiled Aug 27 2010,11:50:40)
;
_computing_structure_refinement 'SHELXL-97 (Sheldrick, 1997)'
_computing_structure_solution 'SHELXS-97 (Sheldrick, 1990)'
_diffrn_ambient_temperature 293(2)
_diffrn_detector_area_resol_mean 10.4962
_diffrn_measured_fraction_theta_full 1
_diffrn_measured_fraction_theta_max 1
_diffrn_measurement_device_type 'Xcalibur, Atlas, Gemini'
_diffrn_measurement_method '\w scans'
_diffrn_orient_matrix_UB_11 0.0508927
_diffrn_orient_matrix_UB_12 0.0648343
_diffrn_orient_matrix_UB_13 0.0102006
_diffrn_orient_matrix_UB_21 -0.1000234
_diffrn_orient_matrix_UB_22 0.0074273
_diffrn_orient_matrix_UB_23 0.0708002
_diffrn_orient_matrix_UB_31 0.1187101
_diffrn_orient_matrix_UB_32 -0.0214866
_diffrn_orient_matrix_UB_33 0.0552314
_diffrn_radiation_monochromator graphite
_diffrn_radiation_type MoK\a
_diffrn_radiation_wavelength 0.71073
_diffrn_reflns_av_R_equivalents 0.0684
_diffrn_reflns_av_unetI/netI 0.0245
_diffrn_reflns_limit_h_max 7
_diffrn_reflns_limit_h_min -7
_diffrn_reflns_limit_k_max 17
_diffrn_reflns_limit_k_min -17
_diffrn_reflns_limit_l_max 13
_diffrn_reflns_limit_l_min -13
_diffrn_reflns_number 5693
_diffrn_reflns_theta_full 36.31
_diffrn_reflns_theta_max 36.31
_diffrn_reflns_theta_min 3.95
_exptl_absorpt_coefficient_mu 77.32
_exptl_absorpt_correction_T_max 0.113
_exptl_absorpt_correction_T_min 0.018
_exptl_absorpt_correction_type analytical
_exptl_absorpt_process_details
;
        CrysAlisPro, Oxford Diffraction Ltd.,
        Version 1.171.34.40 (release 27-08-2010 CrysAlis171 .NET)
        (compiled Aug 27 2010,11:50:40)
Analytical numeric absorption correction using a multifaceted crystal
                        model based on expressions derived by R.C. Clark & J.S.
        (Clark, R. C. & Reid, J. S. (1995). Acta Cryst. A51, 887-897)
;
_exptl_crystal_density_diffrn 11.122
_exptl_crystal_density_method 'not measured'
_exptl_crystal_F_000 984
_exptl_crystal_size_max 0.1339
_exptl_crystal_size_mid 0.0901
_exptl_crystal_size_min 0.0527
_refine_diff_density_max 2.771
_refine_diff_density_min -2.258
_refine_diff_density_rms 0.437
_refine_ls_extinction_coef 0.0066(2)
_refine_ls_extinction_expression Fc^*^=kFc[1+0.001xFc^2^\l^3^/sin(2\q)]^-1/4^
_refine_ls_extinction_method SHELXL
_refine_ls_goodness_of_fit_ref 1.146
_refine_ls_hydrogen_treatment undef
_refine_ls_matrix_type full
_refine_ls_number_parameters 17
_refine_ls_number_reflns 497
_refine_ls_number_restraints 0
_refine_ls_restrained_S_all 1.146
_refine_ls_R_factor_all 0.0207
_refine_ls_R_factor_gt 0.0193
_refine_ls_shift/su_max 0.001
_refine_ls_shift/su_mean 0
_refine_ls_structure_factor_coef Fsqd
_refine_ls_weighting_details 'calc w=1/[\s^2^(Fo^2^)+(0.0169P)^2^+3.3797P] where P=(Fo^2^+2Fc^2^)/3'
_refine_ls_weighting_scheme calc
_refine_ls_wR_factor_gt 0.0456
_refine_ls_wR_factor_ref 0.0464
_reflns_number_gt 478
_reflns_number_total 497
_reflns_threshold_expression >2sigma(I)
_cod_data_source_file JSSC-2013-198-308.cif
_cod_data_source_block exp_2308
_cod_database_code 1562760

loop_
_symmetry_equiv_pos_as_xyz
'x, y, z'
'-x, -y, z+1/2'
'x, -y, -z'
'-x, y, -z+1/2'
'x+1/2, y+1/2, z'
'-x+1/2, -y+1/2, z+1/2'
'x+1/2, -y+1/2, -z'
'-x+1/2, y+1/2, -z+1/2'
'-x, -y, -z'
'x, y, -z-1/2'
'-x, y, z'
'x, -y, z-1/2'
'-x+1/2, -y+1/2, -z'
'x+1/2, y+1/2, -z-1/2'
'-x+1/2, y+1/2, z'
'x+1/2, -y+1/2, z-1/2'

loop_
_atom_site_label
_atom_site_type_symbol
_atom_site_fract_x
_atom_site_fract_y
_atom_site_fract_z
_atom_site_U_iso_or_equiv
_atom_site_adp_type
_atom_site_occupancy
_atom_site_symmetry_multiplicity
_atom_site_calc_flag
_atom_site_refinement_flags
_atom_site_disorder_assembly
_atom_site_disorder_group
Pt1 Pt 0 0.71819(3) 0.25 0.01220(11) Uani 1 4 d S . .
Yb1 Yb 0 0.43248(4) 0.25 0.01260(14) Uani 0.950(3) 4 d SP . .
In1 In 0 0.14287(4) 0.05105(6) 0.01119(11) Uani 1 2 d S . .

loop_
_atom_site_aniso_label
_atom_site_aniso_U_11
_atom_site_aniso_U_22
_atom_site_aniso_U_33
_atom_site_aniso_U_23
_atom_site_aniso_U_13
_atom_site_aniso_U_12
Pt1 0.01127(15) 0.01488(17) 0.01044(16) 0 0 0
Yb1 0.0128(2) 0.00959(19) 0.0154(2) 0 0 0
In1 0.01211(18) 0.01125(18) 0.01020(19) -0.00039(12) 0 0

loop_
_atom_type_symbol
_atom_type_description
_atom_type_scat_dispersion_real
_atom_type_scat_dispersion_imag
_atom_type_scat_source
In In -0.7276 1.31 'International Tables Vol C Tables 4.2.6.8 and 6.1.1.4'
Yb Yb -0.385 5.5486 'International Tables Vol C Tables 4.2.6.8 and 6.1.1.4'
Pt Pt -1.7033 8.3905 'International Tables Vol C Tables 4.2.6.8 and 6.1.1.4'

loop_
_exptl_crystal_face_index_h
_exptl_crystal_face_index_k
_exptl_crystal_face_index_l
_exptl_crystal_face_perp_dist
-2 -5 10 0.0258
5 2 -7 0.0311
-6 3 -4 0.0637
4 -5 7 0.0062
-1 14 0 0.0338
1 -14 0 0.0189

loop_
_geom_angle_atom_site_label_1
_geom_angle_atom_site_label_2
_geom_angle_atom_site_label_3
_geom_angle
_geom_angle_site_symmetry_1
_geom_angle_site_symmetry_3
In1 Pt1 In1 117.50(2) 2_565 9_565
In1 Pt1 In1 70.449(11) 2_565 14_556
In1 Pt1 In1 128.633(7) 9_565 14_556
In1 Pt1 In1 70.449(11) 2_565 14_456
In1 Pt1 In1 128.633(7) 9_565 14_456
In1 Pt1 In1 102.413(15) 14_556 14_456
In1 Pt1 In1 128.633(7) 2_565 5_455
In1 Pt1 In1 70.448(11) 9_565 5_455
In1 Pt1 In1 147.58(2) 14_556 5_455
In1 Pt1 In1 68.232(16) 14_456 5_455
In1 Pt1 In1 128.633(7) 2_565 5
In1 Pt1 In1 70.448(11) 9_565 5
In1 Pt1 In1 68.232(16) 14_556 5
In1 Pt1 In1 147.58(2) 14_456 5
In1 Pt1 In1 102.412(15) 5_455 5
In1 Pt1 Yb1 121.250(11) 2_565 .
In1 Pt1 Yb1 121.250(11) 9_565 .
In1 Pt1 Yb1 73.788(11) 14_556 .
In1 Pt1 Yb1 73.788(11) 14_456 .
In1 Pt1 Yb1 73.788(11) 5_455 .
In1 Pt1 Yb1 73.788(11) 5 .
In1 Pt1 Yb1 68.266(9) 2_565 5
In1 Pt1 Yb1 68.266(9) 9_565 5
In1 Pt1 Yb1 69.722(9) 14_556 5
In1 Pt1 Yb1 138.173(12) 14_456 5
In1 Pt1 Yb1 138.172(12) 5_455 5
In1 Pt1 Yb1 69.722(9) 5 5
Yb1 Pt1 Yb1 135.544(7) . 5
In1 Pt1 Yb1 68.266(9) 2_565 5_455
In1 Pt1 Yb1 68.266(9) 9_565 5_455
In1 Pt1 Yb1 138.173(12) 14_556 5_455
In1 Pt1 Yb1 69.722(9) 14_456 5_455
In1 Pt1 Yb1 69.722(9) 5_455 5_455
In1 Pt1 Yb1 138.172(12) 5 5_455
Yb1 Pt1 Yb1 135.544(7) . 5_455
Yb1 Pt1 Yb1 88.911(14) 5 5_455
Pt1 Yb1 Pt1 135.545(7) . 5_445
Pt1 Yb1 Pt1 135.545(7) . 5_545
Pt1 Yb1 Pt1 88.910(14) 5_445 5_545
Pt1 Yb1 In1 103.626(10) . 6
Pt1 Yb1 In1 106.990(11) 5_445 6
Pt1 Yb1 In1 51.058(8) 5_545 6
Pt1 Yb1 In1 103.626(10) . 6_455
Pt1 Yb1 In1 51.058(8) 5_445 6_455
Pt1 Yb1 In1 106.990(11) 5_545 6_455
In1 Yb1 In1 82.195(11) 6 6_455
Pt1 Yb1 In1 103.626(10) . 13_455
Pt1 Yb1 In1 51.058(8) 5_445 13_455
Pt1 Yb1 In1 106.990(11) 5_545 13_455
In1 Yb1 In1 152.747(19) 6 13_455
In1 Yb1 In1 91.421(12) 6_455 13_455
Pt1 Yb1 In1 103.626(10) . 13
Pt1 Yb1 In1 106.990(11) 5_445 13
Pt1 Yb1 In1 51.058(8) 5_545 13
In1 Yb1 In1 91.421(12) 6 13
In1 Yb1 In1 152.747(19) 6_455 13
In1 Yb1 In1 82.195(11) 13_455 13
Pt1 Yb1 In1 152.416(8) . 10_556
Pt1 Yb1 In1 50.753(7) 5_445 10_556
Pt1 Yb1 In1 50.753(7) 5_545 10_556
In1 Yb1 In1 57.298(10) 6 10_556
In1 Yb1 In1 57.298(10) 6_455 10_556
In1 Yb1 In1 97.045(10) 13_455 10_556
In1 Yb1 In1 97.045(10) 13 10_556
Pt1 Yb1 In1 152.416(8) . .
Pt1 Yb1 In1 50.753(7) 5_445 .
Pt1 Yb1 In1 50.753(7) 5_545 .
In1 Yb1 In1 97.045(10) 6 .
In1 Yb1 In1 97.045(10) 6_455 .
In1 Yb1 In1 57.298(10) 13_455 .
In1 Yb1 In1 57.298(10) 13 .
In1 Yb1 In1 55.168(16) 10_556 .
Pt1 Yb1 In1 50.917(8) . 14_556
Pt1 Yb1 In1 153.034(7) 5_445 14_556
Pt1 Yb1 In1 90.501(6) 5_545 14_556
In1 Yb1 In1 53.830(13) 6 14_556
In1 Yb1 In1 103.777(6) 6_455 14_556
In1 Yb1 In1 152.528(13) 13_455 14_556
In1 Yb1 In1 93.377(7) 13 14_556
In1 Yb1 In1 110.417(11) 10_556 14_556
In1 Yb1 In1 140.240(7) . 14_556
Pt1 Yb1 In1 50.917(8) . 14_456
Pt1 Yb1 In1 90.501(7) 5_445 14_456
Pt1 Yb1 In1 153.034(7) 5_545 14_456
In1 Yb1 In1 103.777(6) 6 14_456
In1 Yb1 In1 53.830(13) 6_455 14_456
In1 Yb1 In1 93.377(7) 13_455 14_456
In1 Yb1 In1 152.528(13) 13 14_456
In1 Yb1 In1 110.417(11) 10_556 14_456
In1 Yb1 In1 140.240(7) . 14_456
In1 Yb1 In1 78.109(11) 14_556 14_456
Pt1 Yb1 In1 50.917(8) . 5
Pt1 Yb1 In1 153.033(7) 5_445 5
Pt1 Yb1 In1 90.501(6) 5_545 5
In1 Yb1 In1 93.377(7) 6 5
In1 Yb1 In1 152.529(13) 6_455 5
In1 Yb1 In1 103.776(6) 13_455 5
In1 Yb1 In1 53.830(13) 13 5
In1 Yb1 In1 140.240(7) 10_556 5
In1 Yb1 In1 110.416(11) . 5
In1 Yb1 In1 53.923(15) 14_556 5
In1 Yb1 In1 101.834(16) 14_456 5
Pt1 In1 Pt1 109.552(11) 9_565 5_545
Pt1 In1 Pt1 109.552(11) 9_565 5_445
Pt1 In1 Pt1 102.413(15) 5_545 5_445
Pt1 In1 In1 106.05(2) 9_565 9
Pt1 In1 In1 114.615(15) 5_545 9
Pt1 In1 In1 114.615(15) 5_445 9
Pt1 In1 In1 148.750(11) 9_565 10_556
Pt1 In1 In1 55.884(8) 5_545 10_556
Pt1 In1 In1 55.884(8) 5_445 10_556
In1 In1 In1 105.205(17) 9 10_556
Pt1 In1 In1 55.069(13) 9_565 13
Pt1 In1 In1 54.482(9) 5_545 13
Pt1 In1 In1 118.43(2) 5_445 13
In1 In1 In1 126.950(19) 9 13
In1 In1 In1 104.504(16) 10_556 13
Pt1 In1 In1 55.069(13) 9_565 13_455
Pt1 In1 In1 118.43(2) 5_545 13_455
Pt1 In1 In1 54.482(9) 5_445 13_455
In1 In1 In1 126.950(19) 9 13_455
In1 In1 In1 104.505(16) 10_556 13_455
In1 In1 In1 85.39(2) 13 13_455
Pt1 In1 Yb1 60.676(10) 9_565 13_455
Pt1 In1 Yb1 168.405(14) 5_545 13_455
Pt1 In1 Yb1 87.416(4) 5_445 13_455
In1 In1 Yb1 65.476(13) 9 13_455
In1 In1 Yb1 135.711(6) 10_556 13_455
In1 In1 Yb1 115.42(2) 13 13_455
In1 In1 Yb1 62.469(12) 13_455 13_455
Pt1 In1 Yb1 60.676(10) 9_565 13
Pt1 In1 Yb1 87.416(4) 5_545 13
Pt1 In1 Yb1 168.405(14) 5_445 13
In1 In1 Yb1 65.476(13) 9 13
In1 In1 Yb1 135.711(6) 10_556 13
In1 In1 Yb1 62.469(12) 13 13
In1 In1 Yb1 115.42(2) 13_455 13
Yb1 In1 Yb1 82.195(11) 13_455 13
Pt1 In1 Yb1 86.334(13) 9_565 .
Pt1 In1 Yb1 59.525(10) 5_545 .
Pt1 In1 Yb1 59.525(10) 5_445 .
In1 In1 Yb1 167.62(2) 9 .
In1 In1 Yb1 62.416(8) 10_556 .
In1 In1 Yb1 60.233(13) 13 .
In1 In1 Yb1 60.233(13) 13_455 .
Yb1 In1 Yb1 122.702(10) 13_455 .
Yb1 In1 Yb1 122.702(10) 13 .
Pt1 In1 Yb1 135.616(9) 9_565 5_445
Pt1 In1 Yb1 114.380(15) 5_545 5_445
Pt1 In1 Yb1 55.295(10) 5_445 5_445
In1 In1 Yb1 60.695(12) 9 5_445
In1 In1 Yb1 63.038(7) 10_556 5_445
In1 In1 Yb1 167.53(2) 13 5_445
In1 In1 Yb1 97.004(8) 13_455 5_445
Yb1 In1 Yb1 76.223(6) 13_455 5_445
Yb1 In1 Yb1 126.170(13) 13 5_445
Yb1 In1 Yb1 110.416(11) . 5_445
Pt1 In1 Yb1 135.616(9) 9_565 5_545
Pt1 In1 Yb1 55.295(10) 5_545 5_545
Pt1 In1 Yb1 114.380(15) 5_445 5_545
In1 In1 Yb1 60.695(12) 9 5_545
In1 In1 Yb1 63.038(7) 10_556 5_545
In1 In1 Yb1 97.004(8) 13 5_545
In1 In1 Yb1 167.53(2) 13_455 5_545
Yb1 In1 Yb1 126.170(13) 13_455 5_545
Yb1 In1 Yb1 76.223(6) 13 5_545
Yb1 In1 Yb1 110.416(11) . 5_545
Yb1 In1 Yb1 78.109(11) 5_445 5_545

loop_
_geom_bond_atom_site_label_1
_geom_bond_atom_site_label_2
_geom_bond_distance
_geom_bond_site_symmetry_2
Pt1 In1 2.7647(5) 2_565
Pt1 In1 2.7647(5) 9_565
Pt1 In1 2.7848(3) 14_556
Pt1 In1 2.7848(3) 14_456
Pt1 In1 2.7848(3) 5_455
Pt1 In1 2.7848(3) 5
Pt1 Yb1 2.9493(5) .
Pt1 Yb1 3.0991(4) 5
Pt1 Yb1 3.0991(4) 5_455
Yb1 Pt1 3.0992(4) 5_445
Yb1 Pt1 3.0992(4) 5_545
Yb1 In1 3.3019(4) 6
Yb1 In1 3.3019(4) 6_455
Yb1 In1 3.3019(4) 13_455
Yb1 In1 3.3019(4) 13
Yb1 In1 3.3731(5) 10_556
Yb1 In1 3.3731(5) .
Yb1 In1 3.4449(4) 14_556
Yb1 In1 3.4449(4) 14_456
Yb1 In1 3.4449(4) 5
In1 Pt1 2.7647(5) 9_565
In1 Pt1 2.7848(3) 5_545
In1 Pt1 2.7848(3) 5_445
In1 In1 3.0567(8) 9
In1 In1 3.1238(9) 10_556
In1 In1 3.2009(6) 13
In1 In1 3.2009(6) 13_455
In1 Yb1 3.3019(4) 13_455
In1 Yb1 3.3019(4) 13
In1 Yb1 3.4449(4) 5_445
In1 Yb1 3.4449(4) 5_545
